data_4116496
loop_
_publ_author_name
'Kawabe, Kenji'
'Tadokoro, Makoto'
'Ichimura, Akio'
'Kojima, Yoshitane'
'Takino, Toshikazu'
'Sakurai, Hiromu'

_publ_contact_author_address
;
Department of Chemistry, Graduate School of Science, Osaka City Univ., 3-3-138,
Sugimoto, Sumiyoshi-ku, Osaka 558-8585, 
Japan
;
_publ_contact_author_email kojima@sci.osaka-cu.ac.jp
_publ_contact_author_fax '81-6-605-3122 or 81-6-605-2522'
_publ_contact_author_name 'Yoshitane Kojima'
_publ_contact_author_phone 81-6-605-2549
_publ_section_title
;
 Stereospecific and Structure-Dependent Insulin-Mimetic Oxovanadium(IV)
 Complexes with N,N'-Ethylenebis(amino acids)
;
_journal_coden_ASTM JACSAT
_journal_issue 34
_journal_name_full 'Journal of the American Chemical Society'
_journal_page_first 7937
_journal_page_last 7938
_journal_paper_doi 10.1021/ja984225+
_journal_volume 121
_journal_year 1999
_chemical_formula_moiety 'C12 H24 N2 O6 S2 V '
_chemical_formula_sum 'C12 H24 N2 O6 S2 V'
_chemical_formula_weight 407.39
_space_group_IT_number 1
_symmetry_cell_setting triclinic
_symmetry_Int_Tables_number 1
_symmetry_space_group_name_Hall 'P 1'
_symmetry_space_group_name_H-M 'P 1'
_audit_creation_date 'Mon Dec 14 12:59:14 1998'
_audit_creation_method 'from TEXRAY.INF file'
_cell_angle_alpha 99.20(1)
_cell_angle_beta 102.186(8)
_cell_angle_gamma 78.951(9)
_cell_formula_units_Z 1
_cell_length_a 7.6043(5)
_cell_length_b 9.049(1)
_cell_length_c 6.7747(9)
_cell_measurement_reflns_used 24
_cell_measurement_temperature 296.2
_cell_measurement_theta_max 30.0
_cell_measurement_theta_min 28.7
_cell_volume 443.75(8)
_computing_cell_refinement 'Rigaku/AFC Diffractometer Control'
_computing_data_collection 'Rigaku/AFC Diffractometer Control'
_computing_data_reduction teXsan
_computing_publication_material teXsan
_computing_structure_refinement teXsan
_computing_structure_solution 'DIRDIF92 (PATTY)'
_diffrn_ambient_temperature 296.2
_diffrn_measurement_device_type 'Rigaku AFC7R'
_diffrn_measurement_method \w-2\q
_diffrn_orient_matrix_UB_11 -0.01750
_diffrn_orient_matrix_UB_12 0.07728
_diffrn_orient_matrix_UB_13 -0.09570
_diffrn_orient_matrix_UB_21 0.00722
_diffrn_orient_matrix_UB_22 -0.08298
_diffrn_orient_matrix_UB_23 -0.11620
_diffrn_orient_matrix_UB_31 -0.13505
_diffrn_orient_matrix_UB_32 0.00430
_diffrn_orient_matrix_UB_33 -0.02243
_diffrn_radiation_detector 'scintillation counter'
_diffrn_radiation_monochromator graphite
_diffrn_radiation_source 'Rigaku rotating anode'
_diffrn_radiation_type 'Cu K\a'
_diffrn_radiation_wavelength 1.5418
_diffrn_reflns_av_R_equivalents 0.154
_diffrn_reflns_av_sigmaI/netI 0.009
_diffrn_reflns_limit_h_max 0
_diffrn_reflns_limit_h_min -9
_diffrn_reflns_limit_k_max 10
_diffrn_reflns_limit_k_min -10
_diffrn_reflns_limit_l_max 8
_diffrn_reflns_limit_l_min -7
_diffrn_reflns_number 1861
_diffrn_reflns_reduction_process 'Lp corrections applied'
_diffrn_reflns_theta_max 68.00
_diffrn_reflns_theta_min 5.02
_diffrn_standards_decay_% -0.01
_diffrn_standards_interval_count 150
_diffrn_standards_number 3
_exptl_absorpt_coefficient_mu 7.150
_exptl_absorpt_correction_T_max 0.997
_exptl_absorpt_correction_T_min 0.422
_exptl_absorpt_correction_type psi-scan
_exptl_absorpt_process_details '(North, Phillips & Mathews, 1968)'
_exptl_crystal_colour blue
_exptl_crystal_density_diffrn 1.524
_exptl_crystal_description prismatic
_exptl_crystal_F_000 213.00
_exptl_crystal_size_max 0.600
_exptl_crystal_size_mid 0.300
_exptl_crystal_size_min 0.200
_refine_diff_density_max 0.25
_refine_diff_density_min -0.26
_refine_ls_extinction_coef 0.34(4)
_refine_ls_extinction_method 'Zachariasen(1967) type 2 gaussian isotropic'
_refine_ls_goodness_of_fit_ref 1.360
_refine_ls_matrix_type full
_refine_ls_number_constraints 0
_refine_ls_number_parameters 293
_refine_ls_number_reflns 1469
_refine_ls_number_restraints 0
_refine_ls_R_factor_all 0.0276
_refine_ls_R_factor_gt 0.0276
_refine_ls_shift/su_max 1.1010
_refine_ls_shift/su_mean 0.1210
_refine_ls_structure_factor_coef F
_refine_ls_weighting_details 'w = 1/[\s^2^(Fo) + 0.00090|Fo|^2^]'
_refine_ls_weighting_scheme calc
_refine_ls_wR_factor_gt 0.0382
_refine_ls_wR_factor_ref 0.0382
_reflns_number_gt 1469
_reflns_number_total 1602
_reflns_threshold_expression >2.0sigma(I)
_cod_data_source_file ja9842252B_2.cif
_cod_data_source_block complex(8)
_cod_original_cell_volume 443.77(9)
_cod_original_sg_symbol_H-M 'P 1 '
_cod_original_formula_sum 'C12 H24 N2 O6 S2 V '
_cod_database_code 4116496

loop_
_symmetry_equiv_pos_as_xyz
x,y,z

loop_
_atom_site_label
_atom_site_type_symbol
_atom_site_fract_x
_atom_site_fract_y
_atom_site_fract_z
_atom_site_U_iso_or_equiv
_atom_site_adp_type
_atom_site_occupancy
_atom_site_calc_flag
V(1) V 0.0090(1) -0.00729(9) -0.0092(1) 0.02498(9) Uani 1.00 d
S(1) S 0.1087(2) -0.5675(1) 0.4227(2) 0.0506(2) Uani 1.00 d
S(2) S 0.4453(2) 0.4796(1) 0.0055(2) 0.0579(2) Uani 1.00 d
O(1) O -0.1399(3) 0.0271(2) 0.2083(3) 0.0338(4) Uani 1.00 d
O(2) O -0.2386(3) -0.0414(3) 0.4576(3) 0.0443(5) Uani 1.00 d
O(3) O 0.1972(3) -0.1160(2) -0.1668(3) 0.0325(4) Uani 1.00 d
O(4) O 0.4923(3) -0.1637(2) -0.1779(3) 0.0379(5) Uani 1.00 d
O(5) O -0.0616(3) 0.1523(2) -0.0972(3) 0.0409(5) Uani 1.00 d
O(6) O -0.1653(3) -0.1403(2) -0.1900(3) 0.0317(5) Uani 1.00 d
N(1) N 0.1237(3) -0.2089(2) 0.1888(3) 0.0265(5) Uani 1.00 d
N(2) N 0.2440(3) 0.0647(2) 0.1869(3) 0.0272(5) Uani 1.00 d
C(1) C -0.1383(4) -0.0660(3) 0.3309(4) 0.0306(6) Uani 1.00 d
C(2) C -0.0117(4) -0.2190(3) 0.3106(4) 0.0297(5) Uani 1.00 d
C(3) C 0.3023(4) -0.1803(3) 0.3143(4) 0.0302(6) Uani 1.00 d
C(4) C 0.3000(4) -0.0127(3) 0.3745(4) 0.0317(6) Uani 1.00 d
C(5) C 0.3919(4) 0.0409(3) 0.0647(4) 0.0282(6) Uani 1.00 d
C(6) C 0.3629(4) -0.0914(3) -0.1044(4) 0.0287(5) Uani 1.00 d
C(7) C -0.1273(5) -0.3414(4) 0.2147(5) 0.0408(7) Uani 1.00 d
C(8) C -0.0253(5) -0.5021(4) 0.1915(5) 0.0448(7) Uani 1.00 d
C(9) C -0.0669(8) -0.5871(7) 0.5501(8) 0.093(2) Uani 1.00 d
C(10) C 0.3887(5) 0.1811(3) -0.0370(5) 0.0405(7) Uani 1.00 d
C(11) C 0.4835(5) 0.3002(4) 0.1042(5) 0.0421(7) Uani 1.00 d
C(12) C 0.5466(7) 0.4301(6) -0.2152(8) 0.062(1) Uani 1.00 d
H(1) H 0.054(5) -0.246(4) 0.458(6) 0.039(8) Uiso 1.00 calc
H(2) H 0.144(6) -0.278(5) 0.119(6) 0.042(9) Uiso 1.00 calc
H(3a) H 0.337(5) -0.234(4) 0.427(5) 0.037(8) Uiso 1.00 calc
H(3b) H 0.395(5) -0.213(4) 0.220(5) 0.031(8) Uiso 1.00 calc
H(4a) H 0.214(6) 0.027(4) 0.453(6) 0.038(9) Uiso 1.00 calc
H(4b) H 0.416(5) 0.015(3) 0.448(5) 0.023(6) Uiso 1.00 calc
H(5) H 0.233(7) 0.161(6) 0.231(7) 0.05(1) Uiso 1.00 calc
H(6) H 0.504(4) 0.017(3) 0.151(4) 0.017(6) Uiso 1.00 calc
H(7a) H -0.206(7) -0.331(5) 0.069(7) 0.06(1) Uiso 1.00 calc
H(7b) H -0.213(5) -0.327(4) 0.302(5) 0.034(8) Uiso 1.00 calc
H(8a) H 0.056(7) -0.509(5) 0.112(7) 0.06(1) Uiso 1.00 calc
H(8b) H -0.105(5) -0.578(4) 0.135(6) 0.041(8) Uiso 1.00 calc
H(9a) H -0.0228 -0.6211 0.6739 0.1153 Uiso 1.00 calc
H(9b) H -0.1428 -0.6577 0.4624 0.1153 Uiso 1.00 calc
H(9c) H -0.1505 -0.4912 0.5652 0.1153 Uiso 1.00 calc
H(10a) H 0.273(7) 0.220(5) -0.088(6) 0.050(9) Uiso 1.00 calc
H(10b) H 0.449(7) 0.162(6) -0.138(8) 0.07(1) Uiso 1.00 calc
H(11a) H 0.429(5) 0.317(4) 0.216(5) 0.037(8) Uiso 1.00 calc
H(11b) H 0.633(9) 0.259(7) 0.118(9) 0.09(1) Uiso 1.00 calc
H(12a) H 0.485(7) 0.369(5) -0.311(7) 0.06(1) Uiso 1.00 calc
H(12b) H 0.552(6) 0.500(5) -0.243(7) 0.05(1) Uiso 1.00 calc
H(12c) H 0.670(7) 0.367(5) -0.188(7) 0.06(1) Uiso 1.00 calc
H(13a) H -0.182(5) -0.125(4) -0.300(6) 0.035(8) Uiso 1.00 calc
H(13b) H -0.259(7) -0.128(5) -0.178(6) 0.05(1) Uiso 1.00 calc

loop_
_atom_site_aniso_label
_atom_site_aniso_U_11
_atom_site_aniso_U_22
_atom_site_aniso_U_33
_atom_site_aniso_U_12
_atom_site_aniso_U_13
_atom_site_aniso_U_23
V(1) 0.0215(2) 0.0305(2) 0.0238(2) -0.0041(1) 0.0016(1) 0.0095(1)
S(1) 0.0477(5) 0.0415(3) 0.0566(4) 0.0013(3) 0.0007(4) 0.0110(3)
S(2) 0.0569(5) 0.0305(3) 0.0948(6) -0.0081(3) 0.0323(4) 0.0071(3)
O(1) 0.031(1) 0.0390(8) 0.0329(8) 0.0040(8) 0.0119(7) 0.0113(6)
O(2) 0.035(1) 0.068(1) 0.0310(9) 0.004(1) 0.0125(8) 0.0182(8)
O(3) 0.0288(9) 0.0434(9) 0.0282(8) -0.0146(7) 0.0071(6) 0.0002(7)
O(4) 0.027(1) 0.0468(10) 0.0419(10) -0.0097(8) 0.0123(8) 0.0002(8)
O(5) 0.040(1) 0.0382(9) 0.046(1) -0.0034(9) -0.0012(9) 0.0237(8)
O(6) 0.024(1) 0.0478(10) 0.0251(9) -0.0118(7) 0.0003(7) 0.0092(7)
N(1) 0.022(1) 0.0282(9) 0.0286(9) -0.0037(8) 0.0039(7) 0.0037(8)
N(2) 0.025(1) 0.0282(8) 0.0288(9) -0.0052(7) 0.0025(7) 0.0066(7)
C(1) 0.023(1) 0.045(1) 0.0243(10) -0.0049(10) 0.0023(8) 0.0090(8)
C(2) 0.028(1) 0.038(1) 0.0268(10) -0.0087(9) 0.0018(8) 0.0142(8)
C(3) 0.022(1) 0.0368(10) 0.032(1) -0.0016(9) -0.0002(9) 0.0139(9)
C(4) 0.030(2) 0.041(1) 0.0242(10) -0.009(1) -0.001(1) 0.0067(8)
C(5) 0.021(1) 0.033(1) 0.031(1) -0.0083(9) 0.0016(9) 0.0053(8)
C(6) 0.028(1) 0.034(1) 0.029(1) -0.0109(9) 0.0057(9) 0.0088(8)
C(7) 0.040(2) 0.046(1) 0.042(1) -0.021(1) -0.003(1) 0.017(1)
C(8) 0.055(2) 0.044(1) 0.041(1) -0.023(1) 0.007(1) 0.007(1)
C(9) 0.079(3) 0.128(4) 0.088(3) 0.016(3) 0.044(2) 0.067(3)
C(10) 0.046(2) 0.039(1) 0.042(1) -0.019(1) 0.002(1) 0.0120(10)
C(11) 0.042(2) 0.040(1) 0.049(2) -0.017(1) 0.013(1) 0.0012(10)
C(12) 0.055(2) 0.064(2) 0.074(2) -0.014(2) 0.009(2) 0.030(2)

loop_
_atom_type_symbol
_atom_type_description
_atom_type_scat_dispersion_real
_atom_type_scat_dispersion_imag
_atom_type_scat_source
C C 0.018 0.009
;International Tables for Crystallography
(1992, Vol. C, Tables 4.2.6.8 and 6.1.1.1)
;
H H 0.000 0.000
;International Tables for Crystallography
(1992, Vol. C, Table 6.1.1.2)
;
O O 0.049 0.032
;International Tables for Crystallography
(1992, Vol. C, Tables 4.2.6.8 and 6.1.1.1)
;
N N 0.031 0.018
;International Tables for Crystallography
(1992, Vol. C, Tables 4.2.6.8 and 6.1.1.1)
;
S S 0.333 0.557
;International Tables for Crystallography
(1992, Vol. C, Tables 4.2.6.8 and 6.1.1.1)
;
V V 0.069 2.110
;International Tables for Crystallography
(1992, Vol. C, Tables 4.2.6.8 and 6.1.1.1)
;

loop_
_geom_angle_atom_site_label_1
_geom_angle_atom_site_label_2
_geom_angle_atom_site_label_3
_geom_angle
_geom_angle_site_symmetry_1
_geom_angle_site_symmetry_2
_geom_angle_site_symmetry_3
_geom_angle_publ_flag
O(1) V(1) O(3) 156.31(9) 1_555 1_555 1_555 yes
O(1) V(1) O(5) 98.2(1) 1_555 1_555 1_555 yes
O(1) V(1) O(6) 90.5(1) 1_555 1_555 1_555 yes
O(1) V(1) N(1) 74.18(8) 1_555 1_555 1_555 yes
O(1) V(1) N(2) 94.81(10) 1_555 1_555 1_555 yes
O(3) V(1) O(5) 105.4(1) 1_555 1_555 1_555 yes
O(3) V(1) O(6) 87.33(10) 1_555 1_555 1_555 yes
O(3) V(1) N(1) 82.18(9) 1_555 1_555 1_555 yes
O(3) V(1) N(2) 80.99(9) 1_555 1_555 1_555 yes
O(5) V(1) O(6) 102.0(1) 1_555 1_555 1_555 yes
O(5) V(1) N(1) 167.6(1) 1_555 1_555 1_555 yes
O(5) V(1) N(2) 94.2(1) 1_555 1_555 1_555 yes
O(6) V(1) N(1) 88.08(9) 1_555 1_555 1_555 yes
O(6) V(1) N(2) 162.12(9) 1_555 1_555 1_555 yes
N(1) V(1) N(2) 77.00(9) 1_555 1_555 1_555 yes
C(8) S(1) C(9) 100.7(2) 1_555 1_555 1_555 yes
C(11) S(2) C(12) 102.1(2) 1_555 1_555 1_555 yes
V(1) O(1) C(1) 125.9(2) 1_555 1_555 1_555 yes
V(1) O(3) C(6) 118.4(2) 1_555 1_555 1_555 yes
V(1) O(6) H(13a) 111(3) 1_555 1_555 1_555 no
V(1) O(6) H(13b) 119(3) 1_555 1_555 1_555 no
H(13a) O(6) H(13b) 97(5) 1_555 1_555 1_555 no
V(1) N(1) C(2) 108.8(2) 1_555 1_555 1_555 yes
V(1) N(1) C(3) 107.8(2) 1_555 1_555 1_555 yes
V(1) N(1) H(2) 107(3) 1_555 1_555 1_555 no
C(2) N(1) C(3) 113.4(2) 1_555 1_555 1_555 yes
C(2) N(1) H(2) 112(3) 1_555 1_555 1_555 no
C(3) N(1) H(2) 105(3) 1_555 1_555 1_555 no
V(1) N(2) C(4) 112.6(2) 1_555 1_555 1_555 yes
V(1) N(2) C(5) 107.6(2) 1_555 1_555 1_555 yes
V(1) N(2) H(5) 115(3) 1_555 1_555 1_555 no
C(4) N(2) C(5) 112.9(2) 1_555 1_555 1_555 yes
C(4) N(2) H(5) 104(3) 1_555 1_555 1_555 no
C(5) N(2) H(5) 103(3) 1_555 1_555 1_555 no
O(1) C(1) O(2) 123.2(3) 1_555 1_555 1_555 yes
O(1) C(1) C(2) 117.6(3) 1_555 1_555 1_555 yes
O(2) C(1) C(2) 119.1(3) 1_555 1_555 1_555 yes
N(1) C(2) C(1) 109.1(2) 1_555 1_555 1_555 yes
N(1) C(2) C(7) 112.3(3) 1_555 1_555 1_555 yes
N(1) C(2) H(1) 110(2) 1_555 1_555 1_555 no
C(1) C(2) C(7) 108.6(3) 1_555 1_555 1_555 yes
C(1) C(2) H(1) 109(2) 1_555 1_555 1_555 no
C(7) C(2) H(1) 107(2) 1_555 1_555 1_555 no
N(1) C(3) C(4) 110.2(2) 1_555 1_555 1_555 yes
N(1) C(3) H(3a) 112(2) 1_555 1_555 1_555 no
N(1) C(3) H(3b) 105(2) 1_555 1_555 1_555 no
C(4) C(3) H(3a) 111(2) 1_555 1_555 1_555 no
C(4) C(3) H(3b) 105(2) 1_555 1_555 1_555 no
H(3a) C(3) H(3b) 110(3) 1_555 1_555 1_555 no
N(2) C(4) C(3) 108.7(2) 1_555 1_555 1_555 yes
N(2) C(4) H(4a) 106(2) 1_555 1_555 1_555 no
N(2) C(4) H(4b) 108(2) 1_555 1_555 1_555 no
C(3) C(4) H(4a) 110(2) 1_555 1_555 1_555 no
C(3) C(4) H(4b) 114(2) 1_555 1_555 1_555 no
H(4a) C(4) H(4b) 108(3) 1_555 1_555 1_555 no
N(2) C(5) C(6) 109.0(2) 1_555 1_555 1_555 yes
N(2) C(5) C(10) 111.7(3) 1_555 1_555 1_555 yes
N(2) C(5) H(6) 108(2) 1_555 1_555 1_555 no
C(6) C(5) C(10) 107.6(2) 1_555 1_555 1_555 yes
C(6) C(5) H(6) 109(1) 1_555 1_555 1_555 no
C(10) C(5) H(6) 110(2) 1_555 1_555 1_555 no
O(3) C(6) O(4) 123.5(3) 1_555 1_555 1_555 yes
O(3) C(6) C(5) 116.4(3) 1_555 1_555 1_555 yes
O(4) C(6) C(5) 120.0(3) 1_555 1_555 1_555 yes
C(2) C(7) C(8) 116.0(3) 1_555 1_555 1_555 yes
C(2) C(7) H(7a) 117(3) 1_555 1_555 1_555 no
C(2) C(7) H(7b) 102(2) 1_555 1_555 1_555 no
C(8) C(7) H(7a) 102(2) 1_555 1_555 1_555 no
C(8) C(7) H(7b) 112(2) 1_555 1_555 1_555 no
H(7a) C(7) H(7b) 104(3) 1_555 1_555 1_555 no
S(1) C(8) C(7) 115.2(3) 1_555 1_555 1_555 yes
S(1) C(8) H(8a) 103(3) 1_555 1_555 1_555 no
S(1) C(8) H(8b) 105(2) 1_555 1_555 1_555 no
C(7) C(8) H(8a) 109(3) 1_555 1_555 1_555 no
C(7) C(8) H(8b) 113(2) 1_555 1_555 1_555 no
H(8a) C(8) H(8b) 108(4) 1_555 1_555 1_555 no
S(1) C(9) H(9a) 113.1(5) 1_555 1_555 1_555 no
S(1) C(9) H(9b) 108.7(5) 1_555 1_555 1_555 no
S(1) C(9) H(9c) 110.5(5) 1_555 1_555 1_555 no
H(9a) C(9) H(9b) 109.6(7) 1_555 1_555 1_555 no
H(9a) C(9) H(9c) 110.1(6) 1_555 1_555 1_555 no
H(9b) C(9) H(9c) 104.5(6) 1_555 1_555 1_555 no
C(5) C(10) C(11) 112.8(3) 1_555 1_555 1_555 yes
C(5) C(10) H(10a) 110(3) 1_555 1_555 1_555 no
C(5) C(10) H(10b) 113(3) 1_555 1_555 1_555 no
C(11) C(10) H(10a) 110(2) 1_555 1_555 1_555 no
C(11) C(10) H(10b) 102(3) 1_555 1_555 1_555 no
H(10a) C(10) H(10b) 107(4) 1_555 1_555 1_555 no
S(2) C(11) C(10) 113.7(3) 1_555 1_555 1_555 yes
S(2) C(11) H(11a) 106(2) 1_555 1_555 1_555 no
S(2) C(11) H(11b) 105(3) 1_555 1_555 1_555 no
C(10) C(11) H(11a) 104(2) 1_555 1_555 1_555 no
C(10) C(11) H(11b) 106(3) 1_555 1_555 1_555 no
H(11a) C(11) H(11b) 120(4) 1_555 1_555 1_555 no
S(2) C(12) H(12a) 112(3) 1_555 1_555 1_555 no
S(2) C(12) H(12b) 104(4) 1_555 1_555 1_555 no
S(2) C(12) H(12c) 112(3) 1_555 1_555 1_555 no
H(12a) C(12) H(12b) 115(5) 1_555 1_555 1_555 no
H(12a) C(12) H(12c) 102(4) 1_555 1_555 1_555 no
H(12b) C(12) H(12c) 110(5) 1_555 1_555 1_555 no

loop_
_geom_bond_atom_site_label_1
_geom_bond_atom_site_label_2
_geom_bond_distance
_geom_bond_site_symmetry_1
_geom_bond_site_symmetry_2
_geom_bond_publ_flag
V(1) O(1) 1.993(2) 1_555 1_555 yes
V(1) O(3) 1.982(2) 1_555 1_555 yes
V(1) O(5) 1.604(2) 1_555 1_555 yes
V(1) O(6) 2.040(2) 1_555 1_555 yes
V(1) N(1) 2.359(2) 1_555 1_555 yes
V(1) N(2) 2.133(3) 1_555 1_555 yes
S(1) C(8) 1.798(4) 1_555 1_555 yes
S(1) C(9) 1.785(6) 1_555 1_555 yes
S(2) C(11) 1.803(4) 1_555 1_555 yes
S(2) C(12) 1.780(6) 1_555 1_555 yes
O(1) C(1) 1.271(4) 1_555 1_555 yes
O(2) C(1) 1.232(4) 1_555 1_555 yes
O(3) C(6) 1.292(4) 1_555 1_555 yes
O(4) C(6) 1.225(4) 1_555 1_555 yes
O(6) H(13a) 0.76(5) 1_555 1_555 no
O(6) H(13b) 0.72(6) 1_555 1_555 no
N(1) C(2) 1.472(4) 1_555 1_555 yes
N(1) C(3) 1.487(4) 1_555 1_555 yes
N(1) H(2) 0.74(5) 1_555 1_555 no
N(2) C(4) 1.493(4) 1_555 1_555 yes
N(2) C(5) 1.496(4) 1_555 1_555 yes
N(2) H(5) 0.87(6) 1_555 1_555 no
C(1) C(2) 1.532(4) 1_555 1_555 yes
C(2) C(7) 1.525(5) 1_555 1_555 yes
C(2) H(1) 1.06(4) 1_555 1_555 no
C(3) C(4) 1.505(4) 1_555 1_555 yes
C(3) H(3a) 0.93(4) 1_555 1_555 no
C(3) H(3b) 1.02(4) 1_555 1_555 no
C(4) H(4a) 0.91(5) 1_555 1_555 no
C(4) H(4b) 0.97(4) 1_555 1_555 no
C(5) C(6) 1.533(4) 1_555 1_555 yes
C(5) C(10) 1.531(4) 1_555 1_555 yes
C(5) H(6) 0.93(4) 1_555 1_555 no
C(7) C(8) 1.512(5) 1_555 1_555 yes
C(7) H(7a) 1.05(6) 1_555 1_555 no
C(7) H(7b) 0.95(4) 1_555 1_555 no
C(8) H(8a) 0.89(6) 1_555 1_555 no
C(8) H(8b) 0.98(5) 1_555 1_555 no
C(9) H(9a) 0.914 1_555 1_555 no
C(9) H(9b) 0.984 1_555 1_555 no
C(9) H(9c) 0.978 1_555 1_555 no
C(10) C(11) 1.508(5) 1_555 1_555 yes
C(10) H(10a) 0.90(5) 1_555 1_555 no
C(10) H(10b) 0.88(6) 1_555 1_555 no
C(11) H(11a) 0.91(4) 1_555 1_555 no
C(11) H(11b) 1.12(7) 1_555 1_555 no
C(12) H(12a) 0.89(6) 1_555 1_555 no
C(12) H(12b) 0.70(5) 1_555 1_555 no
C(12) H(12c) 1.00(6) 1_555 1_555 no

loop_
_geom_contact_atom_site_label_1
_geom_contact_atom_site_label_2
_geom_contact_distance
_geom_contact_site_symmetry_1
_geom_contact_site_symmetry_2
V(1) H(11b) 3.53(7) 1_555 1_455
S(1) H(5) 2.69(6) 1_555 1_545
S(1) H(11a) 3.00(4) 1_555 1_545
S(1) H(12a) 3.05(6) 1_555 1_546
S(1) N(2) 3.517(3) 1_555 1_545
S(2) H(3b) 2.92(4) 1_555 1_565
S(2) H(2) 2.99(5) 1_555 1_565
S(2) H(8a) 3.17(6) 1_555 1_565
S(2) H(8b) 3.31(5) 1_555 1_665
S(2) H(7a) 3.34(6) 1_555 1_665
S(2) H(7b) 3.50(4) 1_555 1_665
S(2) C(3) 3.556(3) 1_555 1_565
O(1) H(11b) 2.52(7) 1_555 1_455
O(1) H(6) 2.67(4) 1_555 1_455
O(1) C(11) 3.436(5) 1_555 1_455
O(1) C(5) 3.471(4) 1_555 1_455
O(2) H(4b) 2.56(4) 1_555 1_455
O(2) H(6) 2.58(3) 1_555 1_455
O(2) O(6) 2.597(3) 1_555 1_556
O(2) H(13b) 2.75(5) 1_555 1_556
O(2) O(5) 3.389(4) 1_555 1_556
O(2) C(4) 3.400(4) 1_555 1_455
O(2) H(3b) 3.43(4) 1_555 1_455
O(2) C(5) 3.494(4) 1_555 1_455
O(3) H(1) 2.72(4) 1_555 1_554
O(3) H(4a) 3.09(5) 1_555 1_554
O(3) H(3a) 3.11(4) 1_555 1_554
O(4) O(6) 2.671(4) 1_555 1_655
O(4) H(3a) 2.72(4) 1_555 1_554
O(4) H(7a) 2.87(6) 1_555 1_655
O(4) H(13a) 2.87(5) 1_555 1_655
O(4) H(12b) 2.96(5) 1_555 1_545
O(4) H(4b) 3.12(4) 1_555 1_554
O(4) H(4a) 3.38(4) 1_555 1_554
O(4) C(3) 3.430(4) 1_555 1_554
O(4) C(4) 3.448(4) 1_555 1_554
O(4) C(12) 3.593(6) 1_555 1_545
O(5) H(12c) 2.58(6) 1_555 1_455
O(5) H(8b) 2.69(4) 1_555 1_565
O(5) H(11b) 2.93(7) 1_555 1_455
O(5) H(8a) 3.37(5) 1_555 1_565
O(5) C(8) 3.439(4) 1_555 1_565
O(5) C(12) 3.550(6) 1_555 1_455
O(6) H(1) 3.12(4) 1_555 1_554
O(6) C(1) 3.473(4) 1_555 1_554
O(6) H(7b) 3.56(4) 1_555 1_554
C(1) H(13a) 2.74(5) 1_555 1_556
C(1) H(6) 2.75(4) 1_555 1_455
C(1) H(11b) 3.48(7) 1_555 1_455
C(1) H(4b) 3.55(4) 1_555 1_455
C(2) H(13a) 3.11(5) 1_555 1_556
C(4) H(10b) 3.48(6) 1_555 1_556
C(5) H(13b) 3.40(5) 1_555 1_655
C(6) H(13b) 2.97(6) 1_555 1_655
C(6) H(3a) 3.21(4) 1_555 1_554
C(6) H(4a) 3.24(4) 1_555 1_554
C(6) H(4b) 3.45(4) 1_555 1_554
C(8) H(12c) 3.31(6) 1_555 1_445
C(8) H(5) 3.31(6) 1_555 1_545
C(8) H(11a) 3.51(4) 1_555 1_545
C(8) H(11b) 3.60(7) 1_555 1_445
C(9) H(12c) 3.07(5) 1_555 1_446
C(9) H(12b) 3.39(5) 1_555 1_446
C(9) H(10a) 3.56(5) 1_555 1_546
C(9) H(11b) 3.58(7) 1_555 1_445
C(9) C(12) 3.593(8) 1_555 1_446
C(10) H(8a) 3.57(5) 1_555 1_565
C(10) H(4a) 3.59(4) 1_555 1_554
C(11) H(8a) 3.38(6) 1_555 1_565
C(11) H(8b) 3.47(5) 1_555 1_665
C(12) H(8b) 3.16(5) 1_555 1_665
C(12) H(7a) 3.26(6) 1_555 1_665
H(1) H(13a) 2.65(6) 1_555 1_556
H(3a) H(12b) 3.48(7) 1_555 1_546
H(3b) H(7b) 2.93(6) 1_555 1_655
H(3b) H(7a) 3.33(7) 1_555 1_655
H(4a) H(10b) 3.17(7) 1_555 1_556
H(4a) H(10a) 3.30(6) 1_555 1_556
H(4b) H(10b) 2.89(7) 1_555 1_556
H(4b) H(13a) 3.30(6) 1_555 1_656
H(4b) H(13b) 3.37(6) 1_555 1_656
H(4b) H(12a) 3.44(7) 1_555 1_556
H(5) H(8b) 3.18(7) 1_555 1_565
H(5) H(8a) 3.19(8) 1_555 1_565
H(6) H(13b) 3.13(6) 1_555 1_655
H(6) H(7a) 3.52(6) 1_555 1_655
H(6) H(7b) 3.59(5) 1_555 1_655
H(7a) H(12b) 2.93(8) 1_555 1_445
H(7a) H(12c) 3.19(8) 1_555 1_445
H(7b) H(13a) 3.00(6) 1_555 1_556
H(8a) H(11a) 2.97(7) 1_555 1_545
H(8a) H(10a) 2.98(7) 1_555 1_545
H(8a) H(12c) 3.47(8) 1_555 1_445
H(8b) H(12c) 2.52(7) 1_555 1_445
H(8b) H(11b) 2.67(9) 1_555 1_445
H(8b) H(12b) 3.30(7) 1_555 1_445
H(8b) H(10a) 3.58(7) 1_555 1_545
H(10b) H(13b) 3.11(8) 1_555 1_655
H(11a) H(12a) 3.11(7) 1_555 1_556

loop_
_geom_torsion_atom_site_label_1
_geom_torsion_atom_site_label_2
_geom_torsion_atom_site_label_3
_geom_torsion_atom_site_label_4
_geom_torsion
_geom_torsion_site_symmetry_1
_geom_torsion_site_symmetry_2
_geom_torsion_site_symmetry_3
_geom_torsion_site_symmetry_4
_geom_torsion_publ_flag
V(1) O(1) C(1) O(2) -177.0(2) 1_555 1_555 1_555 1_555 yes
V(1) O(1) C(1) C(2) -0.3(4) 1_555 1_555 1_555 1_555 yes
V(1) O(3) C(6) O(4) 172.3(2) 1_555 1_555 1_555 1_555 yes
V(1) O(3) C(6) C(5) -10.5(3) 1_555 1_555 1_555 1_555 yes
V(1) N(1) C(2) C(1) -21.7(3) 1_555 1_555 1_555 1_555 yes
V(1) N(1) C(2) C(7) 98.8(2) 1_555 1_555 1_555 1_555 yes
V(1) N(1) C(3) C(4) 34.1(3) 1_555 1_555 1_555 1_555 yes
V(1) N(2) C(4) C(3) 47.5(3) 1_555 1_555 1_555 1_555 yes
V(1) N(2) C(5) C(6) -28.7(2) 1_555 1_555 1_555 1_555 yes
V(1) N(2) C(5) C(10) 90.1(2) 1_555 1_555 1_555 1_555 yes
S(1) C(8) C(7) C(2) 56.2(4) 1_555 1_555 1_555 1_555 yes
S(2) C(11) C(10) C(5) -168.9(3) 1_555 1_555 1_555 1_555 yes
O(1) V(1) O(3) C(6) -86.9(3) 1_555 1_555 1_555 1_555 yes
O(1) V(1) N(1) C(2) 17.3(2) 1_555 1_555 1_555 1_555 yes
O(1) V(1) N(1) C(3) -106.0(2) 1_555 1_555 1_555 1_555 yes
O(1) V(1) N(2) C(4) 51.1(2) 1_555 1_555 1_555 1_555 yes
O(1) V(1) N(2) C(5) 176.1(2) 1_555 1_555 1_555 1_555 yes
O(1) C(1) C(2) N(1) 16.6(4) 1_555 1_555 1_555 1_555 yes
O(1) C(1) C(2) C(7) -106.1(3) 1_555 1_555 1_555 1_555 yes
O(2) C(1) C(2) N(1) -166.5(3) 1_555 1_555 1_555 1_555 yes
O(2) C(1) C(2) C(7) 70.8(4) 1_555 1_555 1_555 1_555 yes
O(3) V(1) O(1) C(1) -6.3(4) 1_555 1_555 1_555 1_555 yes
O(3) V(1) N(1) C(2) -161.3(2) 1_555 1_555 1_555 1_555 yes
O(3) V(1) N(1) C(3) 75.4(2) 1_555 1_555 1_555 1_555 yes
O(3) V(1) N(2) C(4) -105.4(2) 1_555 1_555 1_555 1_555 yes
O(3) V(1) N(2) C(5) 19.6(2) 1_555 1_555 1_555 1_555 yes
O(3) C(6) C(5) N(2) 27.1(3) 1_555 1_555 1_555 1_555 yes
O(3) C(6) C(5) C(10) -94.2(3) 1_555 1_555 1_555 1_555 yes
O(4) C(6) C(5) N(2) -155.6(3) 1_555 1_555 1_555 1_555 yes
O(4) C(6) C(5) C(10) 83.1(3) 1_555 1_555 1_555 1_555 yes
O(5) V(1) O(1) C(1) -179.8(3) 1_555 1_555 1_555 1_555 yes
O(5) V(1) O(3) C(6) 86.4(2) 1_555 1_555 1_555 1_555 yes
O(5) V(1) N(1) C(2) 70.4(6) 1_555 1_555 1_555 1_555 yes
O(5) V(1) N(1) C(3) -52.9(6) 1_555 1_555 1_555 1_555 yes
O(5) V(1) N(2) C(4) 149.7(2) 1_555 1_555 1_555 1_555 yes
O(5) V(1) N(2) C(5) -85.4(2) 1_555 1_555 1_555 1_555 yes
O(6) V(1) O(1) C(1) 78.1(3) 1_555 1_555 1_555 1_555 yes
O(6) V(1) O(3) C(6) -171.9(2) 1_555 1_555 1_555 1_555 yes
O(6) V(1) N(1) C(2) -73.7(2) 1_555 1_555 1_555 1_555 yes
O(6) V(1) N(1) C(3) 163.0(2) 1_555 1_555 1_555 1_555 yes
O(6) V(1) N(2) C(4) -55.6(4) 1_555 1_555 1_555 1_555 yes
O(6) V(1) N(2) C(5) 69.4(4) 1_555 1_555 1_555 1_555 yes
N(1) V(1) O(1) C(1) -9.8(3) 1_555 1_555 1_555 1_555 yes
N(1) V(1) O(3) C(6) -83.5(2) 1_555 1_555 1_555 1_555 yes
N(1) V(1) N(2) C(4) -21.4(2) 1_555 1_555 1_555 1_555 yes
N(1) V(1) N(2) C(5) 103.5(2) 1_555 1_555 1_555 1_555 yes
N(1) C(2) C(7) C(8) 61.9(4) 1_555 1_555 1_555 1_555 yes
N(1) C(3) C(4) N(2) -53.9(3) 1_555 1_555 1_555 1_555 yes
N(2) V(1) O(1) C(1) -84.8(3) 1_555 1_555 1_555 1_555 yes
N(2) V(1) O(3) C(6) -5.5(2) 1_555 1_555 1_555 1_555 yes
N(2) V(1) N(1) C(2) 116.2(2) 1_555 1_555 1_555 1_555 yes
N(2) V(1) N(1) C(3) -7.1(2) 1_555 1_555 1_555 1_555 yes
N(2) C(5) C(10) C(11) 82.3(4) 1_555 1_555 1_555 1_555 yes
C(1) C(2) N(1) C(3) 98.3(3) 1_555 1_555 1_555 1_555 yes
C(1) C(2) C(7) C(8) -177.3(3) 1_555 1_555 1_555 1_555 yes
C(2) N(1) C(3) C(4) -86.5(3) 1_555 1_555 1_555 1_555 yes
C(3) N(1) C(2) C(7) -141.3(3) 1_555 1_555 1_555 1_555 yes
C(3) C(4) N(2) C(5) -74.6(3) 1_555 1_555 1_555 1_555 yes
C(4) N(2) C(5) C(6) 96.1(3) 1_555 1_555 1_555 1_555 yes
C(4) N(2) C(5) C(10) -145.1(2) 1_555 1_555 1_555 1_555 yes
C(6) C(5) C(10) C(11) -158.2(3) 1_555 1_555 1_555 1_555 yes
C(7) C(8) S(1) C(9) 71.3(4) 1_555 1_555 1_555 1_555 yes
C(10) C(11) S(2) C(12) -63.1(4) 1_555 1_555 1_555 1_555 yes

loop_
_cod_changelog_entry_id
_cod_changelog_entry_author
_cod_changelog_entry_date
_cod_changelog_entry_text
1 'Vaitkus, Antanas' 2021-10-29T14:50:00+03:00 'Updated bibliographic information.'
